data_1557846
loop_
_publ_author_name
'Jost, Maximilian'
'Richter, Roman-Malte'
'Balmer, Markus'
'Peters, Bertram'
'Dankert, Fabian'
'von H\"anisch, Carsten'

_publ_section_title
;
 Coordination polymers of alkali metal cyclosiloxazanides with one- and
 two-dimensional structures.
;
_journal_issue 18
_journal_name_full 'Dalton transactions (Cambridge, England : 2003)'
_journal_page_first 5787
_journal_page_last 5790
_journal_paper_doi 10.1039/d0dt01060j
_journal_volume 49
_journal_year 2020
_chemical_formula_moiety 'C24 H72 N2 Na2 O4 Si12'
_chemical_formula_sum 'C24 H72 N2 Na2 O4 Si12'
_chemical_formula_weight 835.89
_space_group_crystal_system monoclinic
_space_group_IT_number 14
_space_group_name_Hall '-P 2yn'
_space_group_name_H-M_alt 'P 1 21/n 1'
_atom_sites_solution_hydrogens geom
_atom_sites_solution_primary dual
_audit_creation_date 2018-07-16
_audit_creation_method
;
Olex2 1.2
(compiled 2018.05.29 svn.r3508 for OlexSys, GUI svn.r5506)
;
_audit_update_record
;
2020-03-30 deposited with the CCDC.	2020-04-08 downloaded from the CCDC.
;
_cell_angle_alpha 90
_cell_angle_beta 92.488(2)
_cell_angle_gamma 90
_cell_formula_units_Z 2
_cell_length_a 10.2536(5)
_cell_length_b 12.3598(5)
_cell_length_c 18.9999(8)
_cell_measurement_reflns_used 9086
_cell_measurement_temperature 100.0
_cell_measurement_theta_max 26.47
_cell_measurement_theta_min 2.30
_cell_volume 2405.63(18)
_computing_cell_refinement 'SAINT v8.37A (Bruker, 2015)'
_computing_data_collection 'STOE X-AREA'
_computing_data_reduction 'SAINT v8.37A (Bruker, 2015)'
_computing_molecular_graphics 'Olex2 (Dolomanov et al., 2009)'
_computing_publication_material 'Olex2 (Dolomanov et al., 2009) and MS-Word'
_computing_structure_refinement 'XL (Sheldrick, 2008)'
_computing_structure_solution 'XT (Sheldrick, 2015)'
_diffrn_ambient_temperature 100.0
_diffrn_detector 'CCD area detector'
_diffrn_detector_area_resol_mean 8
_diffrn_detector_type 'Bruker APEX2 area detector'
_diffrn_measured_fraction_theta_full 1.000
_diffrn_measured_fraction_theta_max 1.000
_diffrn_measurement_device 'three-circle diffractometer'
_diffrn_measurement_device_type 'Bruker D8 Quest'
_diffrn_measurement_method '\w scans'
_diffrn_radiation_monochromator graphite
_diffrn_radiation_probe x-ray
_diffrn_radiation_type MoK\a
_diffrn_radiation_wavelength 0.71073
_diffrn_reflns_av_R_equivalents 0.0423
_diffrn_reflns_av_unetI/netI 0.0221
_diffrn_reflns_Laue_measured_fraction_full 1.000
_diffrn_reflns_Laue_measured_fraction_max 1.000
_diffrn_reflns_limit_h_max 12
_diffrn_reflns_limit_h_min -12
_diffrn_reflns_limit_k_max 15
_diffrn_reflns_limit_k_min -15
_diffrn_reflns_limit_l_max 23
_diffrn_reflns_limit_l_min -23
_diffrn_reflns_number 42047
_diffrn_reflns_point_group_measured_fraction_full 1.000
_diffrn_reflns_point_group_measured_fraction_max 1.000
_diffrn_reflns_theta_full 25.242
_diffrn_reflns_theta_max 25.998
_diffrn_reflns_theta_min 2.146
_diffrn_source 'sealed tube'
_diffrn_source_target Mo
_diffrn_standards_number 0
_exptl_absorpt_coefficient_mu 0.369
_exptl_absorpt_correction_T_max 0.7454
_exptl_absorpt_correction_T_min 0.7075
_exptl_absorpt_correction_type multi-scan
_exptl_absorpt_process_details
'SADABS-2014/5 (Bruker,2014/5) was used for absorption correction. wR2(int) was 0.1147 before and 0.0509 after correction. The Ratio of minimum to maximum transmission is 0.9492. The \l/2 correction factor is 0.00150.'
_exptl_crystal_colour colourless
_exptl_crystal_colour_primary colourless
_exptl_crystal_density_diffrn 1.154
_exptl_crystal_description block
_exptl_crystal_F_000 904
_exptl_crystal_size_max 0.396
_exptl_crystal_size_mid 0.222
_exptl_crystal_size_min 0.217
_refine_diff_density_max 0.400
_refine_diff_density_min -0.253
_refine_diff_density_rms 0.080
_refine_ls_extinction_method none
_refine_ls_goodness_of_fit_ref 1.102
_refine_ls_hydrogen_treatment constr
_refine_ls_matrix_type full
_refine_ls_number_parameters 211
_refine_ls_number_reflns 4733
_refine_ls_number_restraints 0
_refine_ls_restrained_S_all 1.102
_refine_ls_R_factor_all 0.0391
_refine_ls_R_factor_gt 0.0291
_refine_ls_shift/su_max 0.001
_refine_ls_shift/su_mean 0.000
_refine_ls_structure_factor_coef Fsqd
_refine_ls_weighting_details 'w=1/[\s^2^(Fo^2^)+(0.0422P)^2^+0.8831P] where P=(Fo^2^+2Fc^2^)/3'
_refine_ls_weighting_scheme calc
_refine_ls_wR_factor_gt 0.0781
_refine_ls_wR_factor_ref 0.0811
_reflns_Friedel_coverage 0.000
_reflns_number_gt 4029
_reflns_number_total 4733
_reflns_threshold_expression 'I > 2\s(I)'
_cod_data_source_file d0dt01060j2.cif
_cod_data_source_block CvH-NaNSi6O2
_cod_depositor_comments 'Adding full bibliography for 1557842--1557846.cif.'
_cod_database_code 1557846
_shelx_shelxl_version_number 2014/7
_shelx_space_group_comment
;
The symmetry employed for this shelxl refinement is uniquely defined
by the following loop, which should always be used as a source of
symmetry information in preference to the above space-group names.
They are only intended as comments.
;
_shelx_estimated_absorpt_t_max 0.924
_shelx_estimated_absorpt_t_min 0.868
_olex2_refinement_description
;
1. Fixed Uiso
 At 1.5 times of:
  All C(H,H,H) groups
2.a Idealised Me refined as rotating group:
 C1(H1A,H1B,H1C), C4(H4A,H4B,H4C), C3(H3A,H3B,H3C), C10(H10A,H10B,H10C),
 C8(H8A,H8B,H8C), C12(H12A,H12B,H12C), C7(H7A,H7B,H7C), C2(H2A,H2B,H2C), C6(H6A,
 H6B,H6C), C11(H11A,H11B,H11C), C5(H5A,H5B,H5C), C9(H9A,H9B,H9C)
;
_olex2_submission_special_instructions 'No special instructions were received'

loop_
_space_group_symop_operation_xyz
'x, y, z'
'-x+1/2, y+1/2, -z+1/2'
'-x, -y, -z'
'x-1/2, -y-1/2, z-1/2'

loop_
_atom_site_label
_atom_site_type_symbol
_atom_site_fract_x
_atom_site_fract_y
_atom_site_fract_z
_atom_site_U_iso_or_equiv
_atom_site_adp_type
_atom_site_occupancy
_atom_site_site_symmetry_order
_atom_site_calc_flag
_atom_site_refinement_flags_posn
_atom_site_refinement_flags_adp
_atom_site_refinement_flags_occupancy
_atom_site_disorder_assembly
_atom_site_disorder_group
Si5 Si 0.69510(5) 0.22427(4) 0.52472(2) 0.01543(12) Uani 1 1 d . . . . .
Si6 Si 0.56645(5) 0.30139(4) 0.43121(2) 0.01522(12) Uani 1 1 d . . . . .
Si1 Si 0.28418(4) 0.33099(4) 0.47598(2) 0.01540(12) Uani 1 1 d . . . . .
Si2 Si 0.26505(5) 0.27415(4) 0.59496(3) 0.01696(12) Uani 1 1 d . . . . .
Si4 Si 0.71023(5) 0.29374(4) 0.68212(2) 0.01713(12) Uani 1 1 d . . . . .
Si3 Si 0.49008(5) 0.27554(4) 0.71292(3) 0.02159(13) Uani 1 1 d . . . . .
O1 O 0.40732(12) 0.30313(10) 0.63801(6) 0.0196(3) Uani 1 1 d . . . . .
O2 O 0.70153(12) 0.30810(10) 0.59461(6) 0.0202(3) Uani 1 1 d . . . . .
N1 N 0.43656(13) 0.37210(11) 0.45828(7) 0.0156(3) Uani 1 1 d . . . . .
C1 C 0.16033(18) 0.44159(16) 0.45967(11) 0.0271(4) Uani 1 1 d . . . . .
H1A H 0.0759 0.4185 0.4768 0.041 Uiso 1 1 calc GR . . . .
H1B H 0.1512 0.4565 0.4090 0.041 Uiso 1 1 calc GR . . . .
H1C H 0.1893 0.5073 0.4847 0.041 Uiso 1 1 calc GR . . . .
C4 C 0.13197(18) 0.34194(17) 0.64288(10) 0.0261(4) Uani 1 1 d . . . . .
H4A H 0.1473 0.4202 0.6440 0.039 Uiso 1 1 calc GR . . . .
H4B H 0.1313 0.3141 0.6912 0.039 Uiso 1 1 calc GR . . . .
H4C H 0.0476 0.3270 0.6186 0.039 Uiso 1 1 calc GR . . . .
C3 C 0.2323(2) 0.12504(15) 0.60063(11) 0.0280(4) Uani 1 1 d . . . . .
H3A H 0.1539 0.1072 0.5717 0.042 Uiso 1 1 calc GR . . . .
H3B H 0.2190 0.1052 0.6497 0.042 Uiso 1 1 calc GR . . . .
H3C H 0.3070 0.0849 0.5834 0.042 Uiso 1 1 calc GR . . . .
C10 C 0.62022(19) 0.09392(15) 0.55302(10) 0.0258(4) Uani 1 1 d . . . . .
H10A H 0.5343 0.1083 0.5716 0.039 Uiso 1 1 calc GR . . . .
H10B H 0.6767 0.0602 0.5897 0.039 Uiso 1 1 calc GR . . . .
H10C H 0.6106 0.0451 0.5125 0.039 Uiso 1 1 calc GR . . . .
C8 C 0.81861(18) 0.17890(15) 0.70964(10) 0.0241(4) Uani 1 1 d . . . . .
H8A H 0.8242 0.1743 0.7612 0.036 Uiso 1 1 calc GR . . . .
H8B H 0.9060 0.1908 0.6921 0.036 Uiso 1 1 calc GR . . . .
H8C H 0.7827 0.1113 0.6901 0.036 Uiso 1 1 calc GR . . . .
C12 C 0.53655(19) 0.18292(16) 0.37013(10) 0.0247(4) Uani 1 1 d . . . . .
H12A H 0.6203 0.1518 0.3576 0.037 Uiso 1 1 calc GR . . . .
H12B H 0.4886 0.2074 0.3273 0.037 Uiso 1 1 calc GR . . . .
H12C H 0.4852 0.1279 0.3937 0.037 Uiso 1 1 calc GR . . . .
C7 C 0.7827(2) 0.41995(15) 0.71925(10) 0.0274(4) Uani 1 1 d . . . . .
H7A H 0.7312 0.4822 0.7023 0.041 Uiso 1 1 calc GR . . . .
H7B H 0.8726 0.4272 0.7043 0.041 Uiso 1 1 calc GR . . . .
H7C H 0.7827 0.4172 0.7708 0.041 Uiso 1 1 calc GR . . . .
C2 C 0.21806(19) 0.21472(16) 0.42107(10) 0.0266(4) Uani 1 1 d . . . . .
H2A H 0.2699 0.1497 0.4316 0.040 Uiso 1 1 calc GR . . . .
H2B H 0.2229 0.2326 0.3710 0.040 Uiso 1 1 calc GR . . . .
H2C H 0.1269 0.2015 0.4320 0.040 Uiso 1 1 calc GR . . . .
C6 C 0.4535(2) 0.13716(18) 0.74591(11) 0.0340(5) Uani 1 1 d . . . . .
H6A H 0.4746 0.0835 0.7101 0.051 Uiso 1 1 calc GR . . . .
H6B H 0.3606 0.1321 0.7556 0.051 Uiso 1 1 calc GR . . . .
H6C H 0.5060 0.1231 0.7893 0.051 Uiso 1 1 calc GR . . . .
C11 C 0.67545(19) 0.39371(17) 0.38093(11) 0.0292(5) Uani 1 1 d . . . . .
H11A H 0.6953 0.4586 0.4090 0.044 Uiso 1 1 calc GR . . . .
H11B H 0.6309 0.4146 0.3363 0.044 Uiso 1 1 calc GR . . . .
H11C H 0.7568 0.3559 0.3714 0.044 Uiso 1 1 calc GR . . . .
C5 C 0.4431(2) 0.3778(2) 0.77984(11) 0.0382(5) Uani 1 1 d . . . . .
H5A H 0.4912 0.3635 0.8246 0.057 Uiso 1 1 calc GR . . . .
H5B H 0.3491 0.3729 0.7868 0.057 Uiso 1 1 calc GR . . . .
H5C H 0.4643 0.4505 0.7632 0.057 Uiso 1 1 calc GR . . . .
C9 C 0.86590(19) 0.19441(18) 0.50057(11) 0.0320(5) Uani 1 1 d . . . . .
H9A H 0.8644 0.1476 0.4589 0.048 Uiso 1 1 calc GR . . . .
H9B H 0.9123 0.1577 0.5399 0.048 Uiso 1 1 calc GR . . . .
H9C H 0.9107 0.2622 0.4902 0.048 Uiso 1 1 calc GR . . . .
Na1 Na 0.53029(6) 0.44131(5) 0.57116(3) 0.01767(16) Uani 1 1 d . . . . .

loop_
_atom_site_aniso_label
_atom_site_aniso_U_11
_atom_site_aniso_U_22
_atom_site_aniso_U_33
_atom_site_aniso_U_23
_atom_site_aniso_U_13
_atom_site_aniso_U_12
Si5 0.0131(2) 0.0168(2) 0.0164(2) -0.00159(18) 0.00098(18) 0.00088(19)
Si6 0.0145(2) 0.0176(2) 0.0138(2) -0.00014(18) 0.00263(18) 0.00041(19)
Si1 0.0133(2) 0.0175(2) 0.0155(2) 0.00105(18) 0.00157(18) 0.00032(18)
Si2 0.0145(2) 0.0192(3) 0.0175(2) 0.00243(19) 0.00392(18) -0.00116(19)
Si4 0.0187(3) 0.0177(2) 0.0150(2) 0.00020(18) 0.00048(19) -0.0003(2)
Si3 0.0191(3) 0.0313(3) 0.0146(3) 0.0046(2) 0.00276(19) 0.0035(2)
O1 0.0175(6) 0.0248(7) 0.0164(6) 0.0046(5) 0.0009(5) -0.0020(5)
O2 0.0251(7) 0.0187(6) 0.0168(6) -0.0007(5) 0.0006(5) 0.0022(5)
N1 0.0150(7) 0.0154(7) 0.0166(7) 0.0007(6) 0.0031(6) 0.0002(6)
C1 0.0202(10) 0.0300(11) 0.0312(11) 0.0101(8) 0.0042(8) 0.0062(8)
C4 0.0200(9) 0.0332(11) 0.0258(10) -0.0008(8) 0.0091(8) -0.0031(8)
C3 0.0274(10) 0.0244(10) 0.0322(11) 0.0063(8) 0.0015(8) -0.0034(8)
C10 0.0299(11) 0.0192(9) 0.0279(10) -0.0006(8) -0.0017(8) -0.0042(8)
C8 0.0229(10) 0.0232(10) 0.0260(10) 0.0032(8) 0.0001(8) -0.0007(8)
C12 0.0233(10) 0.0297(10) 0.0209(9) -0.0082(8) -0.0023(8) 0.0053(8)
C7 0.0377(11) 0.0218(10) 0.0223(10) -0.0030(8) -0.0007(8) -0.0013(9)
C2 0.0215(10) 0.0346(11) 0.0237(10) -0.0066(8) 0.0025(8) -0.0082(8)
C6 0.0244(10) 0.0456(13) 0.0324(11) 0.0209(10) 0.0051(9) 0.0007(9)
C11 0.0254(10) 0.0321(11) 0.0310(11) 0.0088(9) 0.0129(8) 0.0024(9)
C5 0.0359(12) 0.0584(15) 0.0202(10) -0.0057(10) 0.0006(9) 0.0177(11)
C9 0.0180(10) 0.0440(13) 0.0343(12) -0.0052(10) 0.0033(8) 0.0054(9)
Na1 0.0200(4) 0.0167(3) 0.0164(3) 0.0019(3) 0.0021(3) 0.0006(3)

loop_
_atom_type_symbol
_atom_type_description
_atom_type_scat_dispersion_real
_atom_type_scat_dispersion_imag
_atom_type_scat_source
C C 0.0033 0.0016 'International Tables Vol C Tables 4.2.6.8 and 6.1.1.4'
H H 0.0000 0.0000 'International Tables Vol C Tables 4.2.6.8 and 6.1.1.4'
N N 0.0061 0.0033 'International Tables Vol C Tables 4.2.6.8 and 6.1.1.4'
Na Na 0.0362 0.0249 'International Tables Vol C Tables 4.2.6.8 and 6.1.1.4'
O O 0.0106 0.0060 'International Tables Vol C Tables 4.2.6.8 and 6.1.1.4'
Si Si 0.0817 0.0704 'International Tables Vol C Tables 4.2.6.8 and 6.1.1.4'

loop_
_geom_angle_atom_site_label_1
_geom_angle_atom_site_label_2
_geom_angle_atom_site_label_3
_geom_angle
_geom_angle_site_symmetry_1
_geom_angle_site_symmetry_3
_geom_angle_publ_flag
O2 Si5 Si6 110.23(5) . . ?
O2 Si5 C10 107.78(8) . . ?
O2 Si5 C9 108.10(8) . . ?
C10 Si5 Si6 109.86(6) . . ?
C9 Si5 Si6 113.16(7) . . ?
C9 Si5 C10 107.52(10) . . ?
N1 Si6 Si5 113.60(5) . . ?
N1 Si6 C12 118.64(8) . . ?
N1 Si6 C11 109.46(8) . . ?
C12 Si6 Si5 102.70(6) . . ?
C12 Si6 C11 104.02(9) . . ?
C11 Si6 Si5 107.50(7) . . ?
N1 Si1 Si2 113.09(5) . . ?
N1 Si1 C1 111.83(8) . . ?
N1 Si1 C2 115.62(8) . . ?
C1 Si1 Si2 106.70(6) . . ?
C1 Si1 C2 103.81(9) . . ?
C2 Si1 Si2 104.94(7) . . ?
O1 Si2 Si1 107.07(5) . . ?
O1 Si2 C4 107.69(8) . . ?
O1 Si2 C3 109.57(8) . . ?
C4 Si2 Si1 114.92(7) . . ?
C4 Si2 C3 106.01(9) . . ?
C3 Si2 Si1 111.48(7) . . ?
O2 Si4 Si3 104.23(5) . . ?
O2 Si4 C8 111.44(8) . . ?
O2 Si4 C7 107.01(8) . . ?
C8 Si4 Si3 114.94(6) . . ?
C7 Si4 Si3 110.91(7) . . ?
C7 Si4 C8 108.04(9) . . ?
O1 Si3 Si4 103.06(5) . . ?
O1 Si3 C6 111.93(9) . . ?
O1 Si3 C5 107.87(8) . . ?
C6 Si3 Si4 112.22(7) . . ?
C6 Si3 C5 109.24(11) . . ?
C5 Si3 Si4 112.36(8) . . ?
Si2 O1 Na1 110.15(6) . . ?
Si3 O1 Si2 140.74(8) . . ?
Si3 O1 Na1 108.98(6) . . ?
Si5 O2 Na1 105.59(6) . . ?
Si4 O2 Si5 135.91(8) . . ?
Si4 O2 Na1 105.12(6) . . ?
Si6 N1 Na1 107.71(7) . 3_666 ?
Si6 N1 Na1 99.29(6) . . ?
Si1 N1 Si6 130.68(9) . . ?
Si1 N1 Na1 105.07(7) . . ?
Si1 N1 Na1 118.46(7) . 3_666 ?
Na1 N1 Na1 79.37(5) 3_666 . ?
Si1 C1 H1A 109.5 . . ?
Si1 C1 H1B 109.5 . . ?
Si1 C1 H1C 109.5 . . ?
H1A C1 H1B 109.5 . . ?
H1A C1 H1C 109.5 . . ?
H1B C1 H1C 109.5 . . ?
Si2 C4 H4A 109.5 . . ?
Si2 C4 H4B 109.5 . . ?
Si2 C4 H4C 109.5 . . ?
H4A C4 H4B 109.5 . . ?
H4A C4 H4C 109.5 . . ?
H4B C4 H4C 109.5 . . ?
Si2 C3 H3A 109.5 . . ?
Si2 C3 H3B 109.5 . . ?
Si2 C3 H3C 109.5 . . ?
H3A C3 H3B 109.5 . . ?
H3A C3 H3C 109.5 . . ?
H3B C3 H3C 109.5 . . ?
Si5 C10 H10A 109.5 . . ?
Si5 C10 H10B 109.5 . . ?
Si5 C10 H10C 109.5 . . ?
H10A C10 H10B 109.5 . . ?
H10A C10 H10C 109.5 . . ?
H10B C10 H10C 109.5 . . ?
Si4 C8 H8A 109.5 . . ?
Si4 C8 H8B 109.5 . . ?
Si4 C8 H8C 109.5 . . ?
H8A C8 H8B 109.5 . . ?
H8A C8 H8C 109.5 . . ?
H8B C8 H8C 109.5 . . ?
Si6 C12 H12A 109.5 . . ?
Si6 C12 H12B 109.5 . . ?
Si6 C12 H12C 109.5 . . ?
H12A C12 H12B 109.5 . . ?
H12A C12 H12C 109.5 . . ?
H12B C12 H12C 109.5 . . ?
Si4 C7 H7A 109.5 . . ?
Si4 C7 H7B 109.5 . . ?
Si4 C7 H7C 109.5 . . ?
H7A C7 H7B 109.5 . . ?
H7A C7 H7C 109.5 . . ?
H7B C7 H7C 109.5 . . ?
Si1 C2 H2A 109.5 . . ?
Si1 C2 H2B 109.5 . . ?
Si1 C2 H2C 109.5 . . ?
H2A C2 H2B 109.5 . . ?
H2A C2 H2C 109.5 . . ?
H2B C2 H2C 109.5 . . ?
Si3 C6 H6A 109.5 . . ?
Si3 C6 H6B 109.5 . . ?
Si3 C6 H6C 109.5 . . ?
H6A C6 H6B 109.5 . . ?
H6A C6 H6C 109.5 . . ?
H6B C6 H6C 109.5 . . ?
Si6 C11 H11A 109.5 . . ?
Si6 C11 H11B 109.5 . . ?
Si6 C11 H11C 109.5 . . ?
Si6 C11 Na1 79.83(6) . 3_666 ?
H11A C11 H11B 109.5 . . ?
H11A C11 H11C 109.5 . . ?
H11B C11 H11C 109.5 . . ?
Na1 C11 H11A 55.2 3_666 . ?
Na1 C11 H11B 77.5 3_666 . ?
Na1 C11 H11C 164.6 3_666 . ?
Si3 C5 H5A 109.5 . . ?
Si3 C5 H5B 109.5 . . ?
Si3 C5 H5C 109.5 . . ?
H5A C5 H5B 109.5 . . ?
H5A C5 H5C 109.5 . . ?
H5B C5 H5C 109.5 . . ?
Si5 C9 H9A 109.5 . . ?
Si5 C9 H9B 109.5 . . ?
Si5 C9 H9C 109.5 . . ?
H9A C9 H9B 109.5 . . ?
H9A C9 H9C 109.5 . . ?
H9B C9 H9C 109.5 . . ?
O1 Na1 Si6 120.15(4) . 3_666 ?
O2 Na1 Si6 149.35(4) . 3_666 ?
O2 Na1 O1 79.68(4) . . ?
O2 Na1 N1 100.10(5) . . ?
N1 Na1 Si6 102.41(4) . 3_666 ?
N1 Na1 Si6 28.93(3) 3_666 3_666 ?
N1 Na1 O1 148.61(5) 3_666 . ?
N1 Na1 O1 91.08(5) . . ?
N1 Na1 O2 125.74(5) 3_666 . ?
N1 Na1 N1 100.63(5) 3_666 . ?

loop_
_geom_bond_atom_site_label_1
_geom_bond_atom_site_label_2
_geom_bond_distance
_geom_bond_site_symmetry_2
_geom_bond_publ_flag
Si5 Si6 2.3668(7) . ?
Si5 O2 1.6832(12) . ?
Si5 C10 1.8735(19) . ?
Si5 C9 1.866(2) . ?
Si6 N1 1.6916(14) . ?
Si6 C12 1.8852(19) . ?
Si6 C11 1.8858(19) . ?
Si1 Si2 2.3834(7) . ?
Si1 N1 1.6906(14) . ?
Si1 C1 1.8823(19) . ?
Si1 C2 1.8847(19) . ?
Si2 O1 1.6798(13) . ?
Si2 C4 1.8711(19) . ?
Si2 C3 1.877(2) . ?
Si4 Si3 2.3671(7) . ?
Si4 O2 1.6708(12) . ?
Si4 C8 1.8635(19) . ?
Si4 C7 1.8543(19) . ?
Si3 O1 1.6606(13) . ?
Si3 C6 1.865(2) . ?
Si3 C5 1.870(2) . ?
O1 Na1 2.5017(14) . ?
O2 Na1 2.4340(14) . ?
N1 Na1 2.4651(15) . ?
N1 Na1 2.4008(15) 3_666 ?
C1 H1A 0.9800 . ?
C1 H1B 0.9800 . ?
C1 H1C 0.9800 . ?
C4 H4A 0.9800 . ?
C4 H4B 0.9800 . ?
C4 H4C 0.9800 . ?
C3 H3A 0.9800 . ?
C3 H3B 0.9800 . ?
C3 H3C 0.9800 . ?
C10 H10A 0.9800 . ?
C10 H10B 0.9800 . ?
C10 H10C 0.9800 . ?
C8 H8A 0.9800 . ?
C8 H8B 0.9800 . ?
C8 H8C 0.9800 . ?
C12 H12A 0.9800 . ?
C12 H12B 0.9800 . ?
C12 H12C 0.9800 . ?
C7 H7A 0.9800 . ?
C7 H7B 0.9800 . ?
C7 H7C 0.9800 . ?
C2 H2A 0.9800 . ?
C2 H2B 0.9800 . ?
C2 H2C 0.9800 . ?
C6 H6A 0.9800 . ?
C6 H6B 0.9800 . ?
C6 H6C 0.9800 . ?
C11 H11A 0.9800 . ?
C11 H11B 0.9800 . ?
C11 H11C 0.9800 . ?
C11 Na1 3.099(2) 3_666 ?
C5 H5A 0.9800 . ?
C5 H5B 0.9800 . ?
C5 H5C 0.9800 . ?
C9 H9A 0.9800 . ?
C9 H9B 0.9800 . ?
C9 H9C 0.9800 . ?
Na1 Si6 3.3310(8) 3_666 ?
Na1 N1 2.4008(15) 3_666 ?
